data_7129125
loop_
_publ_author_name
'Feuerstein, Wolfram'
'Varava, Paul'
'Fadaei-Tirani, Farzaneh'
'Scopelliti, Rosario'
'Severin, Kay'

_publ_section_title
;
 Synthesis, structural characterization, and coordination chemistry of
 imidazole-based alkylidene ketenes.
;
_journal_issue 87
_journal_name_full 'Chemical communications (Cambridge, England)'
_journal_page_first 11509
_journal_page_last 11512
_journal_paper_doi 10.1039/d1cc05161j
_journal_volume 57
_journal_year 2021
_chemical_formula_moiety 'C32 H41 Cl N2 O Pd, C6 H6'
_chemical_formula_sum 'C38 H47 Cl N2 O Pd'
_chemical_formula_weight 689.62
_space_group_crystal_system triclinic
_space_group_IT_number 2
_space_group_name_Hall '-P 1'
_space_group_name_H-M_alt 'P -1'
_atom_sites_solution_hydrogens geom
_atom_sites_solution_primary dual
_atom_sites_solution_secondary difmap
_audit_creation_date 2021-05-13
_audit_creation_method
;
Olex2 1.3
(compiled 2020.11.12 svn.r5f609507 for OlexSys, GUI svn.r6272)
;
_audit_update_record
;
2021-07-06 deposited with the CCDC.	2021-10-11 downloaded from the CCDC.
;
_cell_angle_alpha 86.331(3)
_cell_angle_beta 82.998(3)
_cell_angle_gamma 86.923(3)
_cell_formula_units_Z 2
_cell_length_a 8.2887(3)
_cell_length_b 12.5359(4)
_cell_length_c 16.8607(5)
_cell_measurement_reflns_used 9162
_cell_measurement_temperature 140.00(10)
_cell_measurement_theta_max 72.4520
_cell_measurement_theta_min 3.4680
_cell_volume 1733.44(10)
_computing_cell_refinement 'CrysAlisPro 1.171.41.109a (Rigaku OD, 2021)'
_computing_data_collection 'CrysAlisPro 1.171.41.109a (Rigaku OD, 2021)'
_computing_data_reduction 'CrysAlisPro 1.171.41.109a (Rigaku OD, 2021)'
_computing_molecular_graphics 'Olex2 1.3 (Dolomanov et al., 2009)'
_computing_publication_material 'Olex2 1.3 (Dolomanov et al., 2009)'
_computing_structure_refinement 'ShelXL 2018/3 (Sheldrick, 2015)'
_computing_structure_solution 'ShelXT 2018/2 (Sheldrick, 2015)'
_diffrn_ambient_environment N~2~
_diffrn_ambient_temperature 140.00(10)
_diffrn_detector 'CCD plate'
_diffrn_detector_area_resol_mean 10.2665
_diffrn_detector_type Atlas
_diffrn_measured_fraction_theta_full 0.999
_diffrn_measured_fraction_theta_max 0.972
_diffrn_measurement_details
;
List of Runs (angles in degrees, time in seconds):

  # Type    Start    End  Width  t~exp~   \w     \q     \k     \f   Frames
#--------------------------------------------------------------------------
  1  \w    -82.00  14.00   1.00    1.00    --  -43.01 104.00 -99.00   96
  2  \w     37.00  64.00   1.00    1.00    --   43.01-104.00 159.00   27
  3  \w     44.00 107.00   1.00    4.00    --  103.80-104.00 159.00   63
  4  \w    111.00 146.00   1.00    4.00    --  103.80 104.00 -99.00   35
  5  \w    -61.00 -25.00   1.00    1.00    --  -43.01 -37.00-180.00   36
  6  \w   -116.00 -73.00   1.00    1.00    --  -43.01 -37.00-180.00   43
  7  \w    -66.00  31.00   1.00    1.00    --  -43.01  37.00-180.00   97
  8  \w     33.00 115.00   1.00    1.00    --   43.01  57.00  30.00   82
  9  \w     29.00  56.00   1.00    1.00    --   43.01 -99.00 -30.00   27
 10  \w     27.00 104.00   1.00    4.00    --  103.80-111.00  90.00   77
 11  \w     24.00 104.00   1.00    4.00    --  103.80 -94.00 -60.00   80
 12  \w     32.00  94.00   1.00    4.00    --  103.80 -61.00 -30.00   62
 13  \w    128.00 172.00   1.00    4.00    --  103.80  45.00 -30.00   44
 14  \w     21.00  64.00   1.00    4.00    --  103.80 -94.00-180.00   43
 15  \w     82.00 107.00   1.00    4.00    --  103.80 -94.00-180.00   25
 16  \w     98.00 177.00   1.00    4.00    --  103.80  45.00 120.00   79
 17  \w     31.00  58.00   1.00    4.00    --  103.80-111.00 -60.00   27
 18  \w     81.00 108.00   1.00    4.00    --  103.80-111.00  60.00   27
 19  \w     27.00  53.00   1.00    4.00    --  103.80-111.00  60.00   26
 20  \w     57.00 129.00   1.00    4.00    --  103.80 -61.00 150.00   72
 21  \w     84.00 111.00   1.00    4.00    --  103.80  45.00 -30.00   27
 22  \w     83.00 108.00   1.00    4.00    --  103.80-111.00 -60.00   25
 23  \w    137.00 170.00   1.00    4.00    --  103.80 111.00-150.00   33
 24  \w     77.00 177.00   1.00    4.00    --  103.80  30.00-120.00  100
 25  \w    132.00 159.00   1.00    4.00    --  103.80  77.00 150.00   27
;
_diffrn_measurement_device 'four-circle diffractometer'
_diffrn_measurement_device_type 'SuperNova, Dual, Cu at home/near, Atlas'
_diffrn_measurement_method '\w scans'
_diffrn_orient_matrix_type 'CrysAlisPro convention (1999,Acta A55,543-557)'
_diffrn_orient_matrix_UB_11 -0.0822906000
_diffrn_orient_matrix_UB_12 0.0028729000
_diffrn_orient_matrix_UB_13 -0.0773001000
_diffrn_orient_matrix_UB_21 0.1371271000
_diffrn_orient_matrix_UB_22 0.0674751000
_diffrn_orient_matrix_UB_23 -0.0439075000
_diffrn_orient_matrix_UB_31 0.0978040000
_diffrn_orient_matrix_UB_32 -0.1031310000
_diffrn_orient_matrix_UB_33 -0.0244906000
_diffrn_radiation_monochromator mirror
_diffrn_radiation_probe x-ray
_diffrn_radiation_type 'Cu K\a'
_diffrn_radiation_wavelength 1.54184
_diffrn_reflns_av_R_equivalents 0.0288
_diffrn_reflns_av_unetI/netI 0.0486
_diffrn_reflns_Laue_measured_fraction_full 0.999
_diffrn_reflns_Laue_measured_fraction_max 0.972
_diffrn_reflns_limit_h_max 10
_diffrn_reflns_limit_h_min -10
_diffrn_reflns_limit_k_max 14
_diffrn_reflns_limit_k_min -15
_diffrn_reflns_limit_l_max 19
_diffrn_reflns_limit_l_min -20
_diffrn_reflns_number 14148
_diffrn_reflns_point_group_measured_fraction_full 0.999
_diffrn_reflns_point_group_measured_fraction_max 0.972
_diffrn_reflns_theta_full 67.684
_diffrn_reflns_theta_max 72.576
_diffrn_reflns_theta_min 3.537
_diffrn_source 'micro-focus sealed X-ray tube'
_diffrn_source_type 'SuperNova (Cu) X-ray Source'
_exptl_absorpt_coefficient_mu 5.254
_exptl_absorpt_correction_T_max 1.000
_exptl_absorpt_correction_T_min 0.442
_exptl_absorpt_correction_type gaussian
_exptl_absorpt_process_details
;
CrysAlisPro 1.171.41.109a (Rigaku Oxford Diffraction, 2021)
Numerical absorption correction based on Gaussian integration over
a multifaceted crystal model.
Empirical absorption correction using spherical harmonics
as implemented in SCALE3 ABSPACK scaling algorithm
;
_exptl_crystal_colour 'clear intense yellow'
_exptl_crystal_density_diffrn 1.321
_exptl_crystal_description prism
_exptl_crystal_F_000 720
_exptl_crystal_size_max 0.27
_exptl_crystal_size_mid 0.09
_exptl_crystal_size_min 0.05
_refine_diff_density_max 0.365
_refine_diff_density_min -0.586
_refine_diff_density_rms 0.059
_refine_ls_extinction_method none
_refine_ls_goodness_of_fit_ref 1.104
_refine_ls_hydrogen_treatment constr
_refine_ls_matrix_type full
_refine_ls_number_parameters 449
_refine_ls_number_reflns 6693
_refine_ls_number_restraints 212
_refine_ls_restrained_S_all 1.098
_refine_ls_R_factor_all 0.0339
_refine_ls_R_factor_gt 0.0290
_refine_ls_shift/su_max 0.001
_refine_ls_shift/su_mean 0.000
_refine_ls_structure_factor_coef Fsqd
_refine_ls_weighting_details 'w=1/[\s^2^(Fo^2^)+(0.0130P)^2^+0.3649P] where P=(Fo^2^+2Fc^2^)/3'
_refine_ls_weighting_scheme calc
_refine_ls_wR_factor_gt 0.0637
_refine_ls_wR_factor_ref 0.0685
_reflns_Friedel_coverage 0.000
_reflns_number_gt 6159
_reflns_number_total 6693
_reflns_threshold_expression 'I > 2\s(I)'
_cod_data_source_file d1cc05161j2.cif
_cod_data_source_block wf446pd
_cod_depositor_comments
;
The following automatic conversions were performed:

data item '_exptl_absorpt_correction_type' value 'Gaussian' was
changed to 'gaussian' in accordance with the
/home/data/users/saulius/crontab/automatic-downloads/rss-feeds/RSC/lib/dictionaries/cif_core.dic
dictionary named 'cif_core.dic' version 2.4.2 last updated on
2011-04-26.

Automatic conversion script
Id: cif_fix_values 7556 2019-12-06 15:28:31Z antanas 

 Adding full bibliography for 7129122--7129133.cif.
;
_cod_original_cell_volume 1733.45(9)
_cod_database_code 7129125
_shelx_shelxl_version_number 2018/3
_audit_contact_author 'Farzaneh Fadaei Tirani'
_chemical_oxdiff_formula 'C38 H47 Cl N2 O Pd'
_shelx_space_group_comment
;
The symmetry employed for this shelxl refinement is uniquely defined
by the following loop, which should always be used as a source of
symmetry information in preference to the above space-group names.
They are only intended as comments.
;
_shelx_estimated_absorpt_t_max 0.779
_shelx_estimated_absorpt_t_min 0.331
_reflns_odcompleteness_completeness 99.97
_reflns_odcompleteness_iscentric 1
_reflns_odcompleteness_theta 66.97
_olex2_refinement_description
;
1. Fixed Uiso
 At 1.2 times of:
  All C(H) groups, All C(H,H,H,H) groups
 At 1.5 times of:
  All C(H,H,H) groups
2. Restrained distances
 C9A-C10 \\sim C9B-C10
 with sigma of 0.02
 C9A-C8 \\sim C9B-C8
 with sigma of 0.02
3. Uiso/Uaniso restraints and constraints
C8 \\sim C9A \\sim C9B \\sim C10: within 2A with sigma of 0.01 and sigma for
terminal atoms of 0.02 within 2A
C35A \\sim C35B \\sim C36A \\sim C36B \\sim C37A \\sim C37B \\sim C38A \\sim
C38B \\sim C39A \\sim C39B \\sim C40A \\sim C40B: within 2A with sigma of 0.01
and sigma for terminal atoms of 0.02 within 2A
4. Others
 Sof(H8BC)=Sof(H8BD)=Sof(C9B)=Sof(H9B)=Sof(H10C)=Sof(H10D)=1-FVAR(1)
 Sof(H8AA)=Sof(H8AB)=Sof(C9A)=Sof(H9A)=Sof(H10A)=Sof(H10B)=FVAR(1)
 Sof(C37B)=Sof(H37B)=Sof(C36B)=Sof(H36B)=Sof(C35B)=Sof(H35B)=Sof(C40B)=
 Sof(H40B)=Sof(C39B)=Sof(H39B)=Sof(C38B)=Sof(H38B)=1-FVAR(2)
 Sof(C35A)=Sof(H35A)=Sof(C36A)=Sof(H36A)=Sof(C37A)=Sof(H37A)=Sof(C38A)=
 Sof(H38A)=Sof(C39A)=Sof(H39A)=Sof(C40A)=Sof(H40A)=FVAR(2)
5.a Ternary CH refined with riding coordinates:
 C9A(H9A), C9B(H9B), C17(H17), C20(H20), C29(H29), C32(H32)
5.b Secondary CH2 refined with riding coordinates:
 C8(H8BC,H8BD), C8(H8AA,H8AB), C10(H10C,H10D), C10(H10A,H10B)
5.c Aromatic/amide H refined with riding coordinates:
 C4(H4), C5(H5), C13(H13), C14(H14), C15(H15), C25(H25), C26(H26), C27(H27),
 C35A(H35A), C36A(H36A), C37A(H37A), C38A(H38A), C39A(H39A), C40A(H40A),
 C37B(H37B), C36B(H36B), C35B(H35B), C40B(H40B), C39B(H39B), C38B(H38B)
5.d Fitted hexagon refined as free rotating group:
 C37B(C36B,C35B,C40B,C39B,C38B)
5.e Idealised Me refined as rotating group:
 C18(H18A,H18B,H18C), C19(H19A,H19B,H19C), C21(H21A,H21B,H21C), C22(H22A,H22B,
 H22C), C30(H30A,H30B,H30C), C31(H31A,H31B,H31C), C33(H33A,H33B,H33C), C34(H34A,
 H34B,H34C)
;
_olex2_date_sample_data_collection 2021-05-12
_olex2_submission_special_instructions 'No special instructions were received'
_oxdiff_exptl_absorpt_empirical_details
;
Empirical correction (ABSPACK) includes:
- Absorption correction using spherical harmonics
- Frame scaling
- Detector area scaling
- B-factor correction
;
_oxdiff_exptl_absorpt_empirical_full_max 1.282
_oxdiff_exptl_absorpt_empirical_full_min 0.796

loop_
_space_group_symop_operation_xyz
'x, y, z'
'-x, -y, -z'

loop_
_atom_site_label
_atom_site_type_symbol
_atom_site_fract_x
_atom_site_fract_y
_atom_site_fract_z
_atom_site_U_iso_or_equiv
_atom_site_adp_type
_atom_site_occupancy
_atom_site_site_symmetry_order
_atom_site_calc_flag
_atom_site_refinement_flags_posn
_atom_site_refinement_flags_adp
_atom_site_refinement_flags_occupancy
_atom_site_disorder_assembly
_atom_site_disorder_group
Pd1 Pd 0.75696(2) 0.19949(2) 0.82124(2) 0.02543(6) Uani 1 1 d . . . . .
Cl1 Cl 0.89553(8) 0.23299(6) 0.69258(4) 0.03991(15) Uani 1 1 d . . . . .
O1 O 0.8004(2) 0.48254(14) 0.86199(12) 0.0380(4) Uani 1 1 d . . . . .
N1 N 0.3812(2) 0.30455(14) 0.75790(11) 0.0208(4) Uani 1 1 d . . . . .
N2 N 0.4551(2) 0.46697(14) 0.73078(11) 0.0198(4) Uani 1 1 d . . . . .
C2 C 0.4950(3) 0.37317(16) 0.77100(13) 0.0190(4) Uani 1 1 d . . . . .
C4 C 0.3169(3) 0.45596(18) 0.69434(13) 0.0233(4) Uani 1 1 d . . . . .
H4 H 0.264120 0.510003 0.663304 0.028 Uiso 1 1 calc R U . . .
C5 C 0.2704(3) 0.35506(18) 0.71070(14) 0.0246(5) Uani 1 1 d . . . . .
H5 H 0.179490 0.324258 0.693335 0.030 Uiso 1 1 calc R U . . .
C6 C 0.6263(3) 0.35140(16) 0.81562(14) 0.0224(4) Uani 1 1 d . . . . .
C7 C 0.7141(3) 0.42467(18) 0.83778(14) 0.0261(5) Uani 1 1 d . . . . .
C8 C 0.8616(4) 0.0415(2) 0.8419(2) 0.0452(7) Uani 1 1 d D U . . .
H8BC H 0.793884 -0.018709 0.833840 0.054 Uiso 0.475(8) 1 calc R U P A 2
H8BD H 0.977927 0.029597 0.821520 0.054 Uiso 0.475(8) 1 calc R U P A 2
H8AA H 0.864926 -0.007272 0.797710 0.054 Uiso 0.525(8) 1 calc R U P A 1
H8AB H 0.961219 0.035886 0.869105 0.054 Uiso 0.525(8) 1 calc R U P A 1
C9A C 0.7192(6) 0.0523(4) 0.8889(3) 0.0402(14) Uani 0.525(8) 1 d D U P A 1
H9A H 0.627509 0.009142 0.877556 0.048 Uiso 0.525(8) 1 calc R U P A 1
C9B C 0.8281(7) 0.0894(4) 0.9141(4) 0.0388(15) Uani 0.475(8) 1 d D U P A 2
H9B H 0.922974 0.107666 0.941161 0.047 Uiso 0.475(8) 1 calc R U P A 2
C10 C 0.6816(4) 0.1379(2) 0.93848(17) 0.0422(6) Uani 1 1 d D U . . .
H10C H 0.679604 0.188122 0.981619 0.051 Uiso 0.475(8) 1 calc R U P A 2
H10D H 0.586660 0.092097 0.944932 0.051 Uiso 0.475(8) 1 calc R U P A 2
H10A H 0.755989 0.146518 0.979064 0.051 Uiso 0.525(8) 1 calc R U P A 1
H10B H 0.565302 0.150640 0.958640 0.051 Uiso 0.525(8) 1 calc R U P A 1
C11 C 0.3617(3) 0.19704(17) 0.79344(14) 0.0225(4) Uani 1 1 d . . . . .
C12 C 0.4022(3) 0.11137(18) 0.74391(15) 0.0255(5) Uani 1 1 d . . . . .
C13 C 0.3710(3) 0.00948(19) 0.77862(16) 0.0329(5) Uani 1 1 d . . . . .
H13 H 0.395856 -0.050835 0.747215 0.039 Uiso 1 1 calc R U . . .
C14 C 0.3052(3) -0.00591(19) 0.85701(17) 0.0329(5) Uani 1 1 d . . . . .
H14 H 0.283774 -0.076216 0.878755 0.039 Uiso 1 1 calc R U . . .
C15 C 0.2699(3) 0.08027(19) 0.90462(16) 0.0297(5) Uani 1 1 d . . . . .
H15 H 0.226605 0.068153 0.959066 0.036 Uiso 1 1 calc R U . . .
C16 C 0.2970(3) 0.18434(18) 0.87398(15) 0.0254(5) Uani 1 1 d . . . . .
C17 C 0.4736(3) 0.12697(19) 0.65696(15) 0.0308(5) Uani 1 1 d . . . . .
H17 H 0.521144 0.199090 0.649431 0.037 Uiso 1 1 calc R U . . .
C18 C 0.3434(4) 0.1248(2) 0.60053(17) 0.0416(6) Uani 1 1 d . . . . .
H18A H 0.297528 0.053939 0.605262 0.062 Uiso 1 1 calc R U . . .
H18B H 0.392214 0.140061 0.545313 0.062 Uiso 1 1 calc R U . . .
H18C H 0.256951 0.179054 0.614752 0.062 Uiso 1 1 calc R U . . .
C19 C 0.6107(3) 0.0434(2) 0.63429(18) 0.0394(6) Uani 1 1 d . . . . .
H19A H 0.692056 0.043291 0.671854 0.059 Uiso 1 1 calc R U . . .
H19B H 0.661939 0.060965 0.579873 0.059 Uiso 1 1 calc R U . . .
H19C H 0.565520 -0.027604 0.636669 0.059 Uiso 1 1 calc R U . . .
C20 C 0.2550(3) 0.27893(19) 0.92630(15) 0.0276(5) Uani 1 1 d . . . . .
H20 H 0.342519 0.331104 0.911905 0.033 Uiso 1 1 calc R U . . .
C21 C 0.0949(3) 0.3363(2) 0.90930(17) 0.0377(6) Uani 1 1 d . . . . .
H21A H 0.099119 0.356007 0.851923 0.057 Uiso 1 1 calc R U . . .
H21B H 0.077314 0.400994 0.939488 0.057 Uiso 1 1 calc R U . . .
H21C H 0.005196 0.288692 0.925577 0.057 Uiso 1 1 calc R U . . .
C22 C 0.2494(4) 0.2499(2) 1.01585(16) 0.0416(6) Uani 1 1 d . . . . .
H22A H 0.153988 0.207847 1.033841 0.062 Uiso 1 1 calc R U . . .
H22B H 0.242187 0.315443 1.045004 0.062 Uiso 1 1 calc R U . . .
H22C H 0.348354 0.207612 1.026222 0.062 Uiso 1 1 calc R U . . .
C23 C 0.5280(3) 0.56655(17) 0.73874(14) 0.0221(4) Uani 1 1 d . . . . .
C24 C 0.6652(3) 0.59423(18) 0.68672(15) 0.0281(5) Uani 1 1 d . . . . .
C25 C 0.7296(3) 0.6925(2) 0.69557(18) 0.0378(6) Uani 1 1 d . . . . .
H25 H 0.821969 0.714635 0.660621 0.045 Uiso 1 1 calc R U . . .
C26 C 0.6607(4) 0.7581(2) 0.75465(19) 0.0404(6) Uani 1 1 d . . . . .
H26 H 0.705970 0.825055 0.759675 0.048 Uiso 1 1 calc R U . . .
C27 C 0.5270(3) 0.72746(19) 0.80639(16) 0.0343(6) Uani 1 1 d . . . . .
H27 H 0.482518 0.773109 0.847193 0.041 Uiso 1 1 calc R U . . .
C28 C 0.4564(3) 0.63089(18) 0.79974(14) 0.0261(5) Uani 1 1 d . . . . .
C29 C 0.7435(3) 0.5209(2) 0.62311(16) 0.0344(6) Uani 1 1 d . . . . .
H29 H 0.700451 0.448054 0.636449 0.041 Uiso 1 1 calc R U . . .
C30 C 0.9277(4) 0.5110(3) 0.6218(2) 0.0477(7) Uani 1 1 d . . . . .
H30A H 0.973865 0.580136 0.604239 0.072 Uiso 1 1 calc R U . . .
H30B H 0.972699 0.456937 0.584716 0.072 Uiso 1 1 calc R U . . .
H30C H 0.955005 0.489627 0.675684 0.072 Uiso 1 1 calc R U . . .
C31 C 0.6969(4) 0.5594(3) 0.54100(19) 0.0558(9) Uani 1 1 d . . . . .
H31A H 0.578274 0.561483 0.542348 0.084 Uiso 1 1 calc R U . . .
H31B H 0.746233 0.510267 0.500999 0.084 Uiso 1 1 calc R U . . .
H31C H 0.736349 0.631286 0.526864 0.084 Uiso 1 1 calc R U . . .
C32 C 0.3106(3) 0.59638(19) 0.85733(15) 0.0329(5) Uani 1 1 d . . . . .
H32 H 0.288029 0.522099 0.844837 0.040 Uiso 1 1 calc R U . . .
C33 C 0.1584(4) 0.6655(3) 0.8469(3) 0.0613(10) Uani 1 1 d . . . . .
H33A H 0.175436 0.739099 0.859360 0.092 Uiso 1 1 calc R U . . .
H33B H 0.066833 0.637547 0.883089 0.092 Uiso 1 1 calc R U . . .
H33C H 0.134460 0.664767 0.791426 0.092 Uiso 1 1 calc R U . . .
C34 C 0.3481(5) 0.5913(4) 0.9432(2) 0.0720(12) Uani 1 1 d . . . . .
H34A H 0.444756 0.544076 0.948573 0.108 Uiso 1 1 calc R U . . .
H34B H 0.255279 0.563240 0.978538 0.108 Uiso 1 1 calc R U . . .
H34C H 0.368431 0.663213 0.958110 0.108 Uiso 1 1 calc R U . . .
C35A C 0.7520(8) 0.2078(5) 0.3606(4) 0.0511(14) Uani 0.685(7) 1 d . U P B 1
H35A H 0.684782 0.222024 0.319008 0.061 Uiso 0.685(7) 1 calc R U P B 1
C36A C 0.8819(8) 0.1378(5) 0.3507(4) 0.0516(14) Uani 0.685(7) 1 d . U P B 1
H36A H 0.905930 0.103406 0.301733 0.062 Uiso 0.685(7) 1 calc R U P B 1
C37A C 0.9799(7) 0.1159(5) 0.4107(4) 0.0508(14) Uani 0.685(7) 1 d . U P B 1
H37A H 1.067963 0.064295 0.404067 0.061 Uiso 0.685(7) 1 calc R U P B 1
C38A C 0.9497(7) 0.1689(5) 0.4801(4) 0.0441(14) Uani 0.685(7) 1 d . U P B 1
H38A H 1.019497 0.156161 0.520752 0.053 Uiso 0.685(7) 1 calc R U P B 1
C39A C 0.8183(8) 0.2403(4) 0.4907(3) 0.0468(13) Uani 0.685(7) 1 d . U P B 1
H39A H 0.796984 0.277119 0.538651 0.056 Uiso 0.685(7) 1 calc R U P B 1
C40A C 0.7176(7) 0.2585(4) 0.4315(4) 0.0478(13) Uani 0.685(7) 1 d . U P B 1
H40A H 0.624500 0.305873 0.439381 0.057 Uiso 0.685(7) 1 calc R U P B 1
C37B C 0.9666(11) 0.1023(6) 0.3693(6) 0.045(2) Uani 0.315(7) 1 d G U P B 2
H37B H 1.031590 0.050386 0.339714 0.054 Uiso 0.315(7) 1 calc R U P B 2
C36B C 0.8351(14) 0.1550(9) 0.3376(5) 0.051(2) Uani 0.315(7) 1 d G U P B 2
H36B H 0.810190 0.139114 0.286186 0.061 Uiso 0.315(7) 1 calc R U P B 2
C35B C 0.7399(11) 0.2311(9) 0.3809(8) 0.052(2) Uani 0.315(7) 1 d G U P B 2
H35B H 0.650056 0.267081 0.359176 0.063 Uiso 0.315(7) 1 calc R U P B 2
C40B C 0.7763(14) 0.2544(7) 0.4561(7) 0.053(2) Uani 0.315(7) 1 d G U P B 2
H40B H 0.711320 0.306322 0.485694 0.063 Uiso 0.315(7) 1 calc R U P B 2
C39B C 0.9078(15) 0.2017(9) 0.4879(5) 0.046(2) Uani 0.315(7) 1 d G U P B 2
H39B H 0.932718 0.217594 0.539223 0.056 Uiso 0.315(7) 1 calc R U P B 2
C38B C 1.0030(10) 0.1256(7) 0.4445(6) 0.043(2) Uani 0.315(7) 1 d G U P B 2
H38B H 1.092855 0.089626 0.466234 0.051 Uiso 0.315(7) 1 calc R U P B 2

loop_
_atom_site_aniso_label
_atom_site_aniso_U_11
_atom_site_aniso_U_22
_atom_site_aniso_U_33
_atom_site_aniso_U_23
_atom_site_aniso_U_13
_atom_site_aniso_U_12
Pd1 0.02263(9) 0.02291(9) 0.03022(10) 0.00024(6) -0.00285(6) 0.00090(6)
Cl1 0.0340(3) 0.0517(4) 0.0334(3) -0.0098(3) 0.0054(2) -0.0096(3)
O1 0.0382(10) 0.0310(9) 0.0493(11) -0.0016(8) -0.0207(9) -0.0074(8)
N1 0.0202(9) 0.0191(8) 0.0227(9) -0.0005(7) -0.0011(7) -0.0019(7)
N2 0.0196(9) 0.0187(8) 0.0204(9) 0.0010(7) 0.0001(7) -0.0014(7)
C2 0.0184(10) 0.0175(9) 0.0201(10) -0.0036(8) 0.0033(8) -0.0015(7)
C4 0.0224(11) 0.0243(10) 0.0233(11) 0.0003(9) -0.0041(9) 0.0006(8)
C5 0.0215(10) 0.0250(11) 0.0281(12) -0.0022(9) -0.0059(9) -0.0011(8)
C6 0.0227(11) 0.0168(9) 0.0267(11) 0.0005(8) -0.0012(9) 0.0008(8)
C7 0.0243(11) 0.0255(11) 0.0277(12) 0.0019(9) -0.0040(9) 0.0031(9)
C8 0.0425(15) 0.0250(12) 0.070(2) -0.0008(13) -0.0170(14) 0.0071(11)
C9A 0.041(3) 0.024(2) 0.056(3) 0.019(2) -0.016(2) -0.0044(19)
C9B 0.039(3) 0.031(3) 0.046(3) 0.020(2) -0.015(2) -0.002(2)
C10 0.0449(16) 0.0436(15) 0.0364(15) 0.0185(12) -0.0073(12) -0.0040(12)
C11 0.0207(10) 0.0181(10) 0.0287(12) 0.0009(9) -0.0034(9) -0.0026(8)
C12 0.0258(11) 0.0216(10) 0.0296(12) -0.0024(9) -0.0037(9) -0.0036(8)
C13 0.0369(14) 0.0222(11) 0.0392(14) -0.0051(10) -0.0018(11) -0.0016(10)
C14 0.0339(13) 0.0200(11) 0.0436(15) 0.0053(10) -0.0025(11) -0.0037(9)
C15 0.0261(12) 0.0298(12) 0.0319(13) 0.0038(10) 0.0005(10) -0.0036(9)
C16 0.0211(11) 0.0247(11) 0.0304(12) 0.0017(9) -0.0038(9) -0.0010(8)
C17 0.0347(13) 0.0260(11) 0.0311(13) -0.0031(10) 0.0001(10) -0.0024(10)
C18 0.0480(16) 0.0465(16) 0.0310(14) -0.0055(12) -0.0067(12) 0.0008(13)
C19 0.0391(15) 0.0363(14) 0.0413(15) -0.0094(12) 0.0032(12) 0.0018(11)
C20 0.0261(11) 0.0271(11) 0.0288(12) -0.0030(9) 0.0023(9) -0.0033(9)
C21 0.0322(14) 0.0385(14) 0.0412(15) -0.0053(12) -0.0001(11) 0.0044(11)
C22 0.0466(16) 0.0460(15) 0.0306(14) -0.0040(12) -0.0001(12) 0.0041(12)
C23 0.0241(11) 0.0181(10) 0.0244(11) 0.0007(8) -0.0046(9) -0.0012(8)
C24 0.0250(11) 0.0246(11) 0.0334(13) 0.0049(10) -0.0010(10) -0.0027(9)
C25 0.0331(13) 0.0307(13) 0.0491(16) 0.0056(12) -0.0033(12) -0.0113(10)
C26 0.0458(16) 0.0251(12) 0.0531(17) 0.0002(12) -0.0141(13) -0.0125(11)
C27 0.0446(15) 0.0229(11) 0.0372(14) -0.0062(10) -0.0115(11) 0.0007(10)
C28 0.0319(12) 0.0199(10) 0.0266(12) 0.0007(9) -0.0070(10) 0.0018(9)
C29 0.0287(13) 0.0342(13) 0.0375(14) -0.0015(11) 0.0093(11) -0.0056(10)
C30 0.0308(14) 0.0520(17) 0.0547(19) 0.0063(14) 0.0101(13) 0.0031(12)
C31 0.0500(19) 0.079(2) 0.0386(17) -0.0159(16) -0.0040(14) 0.0106(17)
C32 0.0413(14) 0.0256(11) 0.0299(13) -0.0066(10) 0.0049(11) 0.0011(10)
C33 0.0355(17) 0.060(2) 0.082(3) 0.0104(19) 0.0071(17) 0.0031(14)
C34 0.070(3) 0.115(3) 0.0285(16) 0.0006(19) 0.0043(16) -0.005(2)
C35A 0.063(3) 0.043(3) 0.052(3) 0.003(2) -0.023(2) -0.012(2)
C36A 0.050(3) 0.053(3) 0.053(3) -0.007(2) -0.007(2) -0.011(2)
C37A 0.039(2) 0.054(2) 0.057(4) 0.003(3) 0.002(3) -0.0054(19)
C38A 0.044(3) 0.045(3) 0.043(2) 0.009(2) -0.008(2) -0.002(2)
C39A 0.057(3) 0.045(2) 0.040(2) 0.004(2) -0.013(2) -0.005(2)
C40A 0.056(3) 0.036(2) 0.053(3) 0.009(2) -0.019(2) 0.0001(19)
C37B 0.042(4) 0.050(4) 0.043(5) 0.005(4) -0.005(4) -0.013(4)
C36B 0.049(5) 0.054(4) 0.053(4) 0.006(4) -0.023(4) -0.009(4)
C35B 0.059(4) 0.044(4) 0.055(5) 0.010(4) -0.019(4) -0.001(4)
C40B 0.062(4) 0.044(4) 0.053(4) 0.000(4) -0.014(4) -0.001(4)
C39B 0.054(5) 0.047(5) 0.038(4) -0.001(4) -0.005(4) -0.005(4)
C38B 0.045(4) 0.047(4) 0.039(4) 0.001(4) -0.013(4) -0.014(3)

loop_
_atom_type_symbol
_atom_type_description
_atom_type_scat_dispersion_real
_atom_type_scat_dispersion_imag
_atom_type_scat_source
C C 0.0181 0.0091 'International Tables Vol C Tables 4.2.6.8 and 6.1.1.4'
H H 0.0000 0.0000 'International Tables Vol C Tables 4.2.6.8 and 6.1.1.4'
Cl Cl 0.3639 0.7018 'International Tables Vol C Tables 4.2.6.8 and 6.1.1.4'
N N 0.0311 0.0180 'International Tables Vol C Tables 4.2.6.8 and 6.1.1.4'
O O 0.0492 0.0322 'International Tables Vol C Tables 4.2.6.8 and 6.1.1.4'
Pd Pd 0.1215 3.9337 'International Tables Vol C Tables 4.2.6.8 and 6.1.1.4'

loop_
_exptl_crystal_face_index_h
_exptl_crystal_face_index_k
_exptl_crystal_face_index_l
_exptl_crystal_face_perp_dist
1 -1 2 0.0273
-1 1 -2 0.0236
-2 -2 1 0.0492
2 2 -1 0.0344
0 -1 0 0.0723
0 1 0 0.0759
-1 0 1 0.1027
-2 1 -5 0.0235
2 0 5 0.0415

loop_
_geom_angle_atom_site_label_1
_geom_angle_atom_site_label_2
_geom_angle_atom_site_label_3
_geom_angle
_geom_angle_site_symmetry_1
_geom_angle_site_symmetry_3
_geom_angle_publ_flag
C6 Pd1 Cl1 91.58(6) . . ?
C6 Pd1 C8 171.45(11) . . ?
C8 Pd1 Cl1 96.70(9) . . ?
C9A Pd1 Cl1 129.88(15) . . ?
C9A Pd1 C6 134.77(16) . . ?
C9A Pd1 C8 36.75(17) . . ?
C9B Pd1 Cl1 127.72(16) . . ?
C9B Pd1 C6 135.94(17) . . ?
C9B Pd1 C8 37.72(18) . . ?
C10 Pd1 Cl1 164.94(8) . . ?
C10 Pd1 C6 102.88(10) . . ?
C10 Pd1 C8 69.02(12) . . ?
C10 Pd1 C9A 38.65(18) . . ?
C10 Pd1 C9B 37.31(18) . . ?
C2 N1 C5 110.47(18) . . ?
C2 N1 C11 126.77(19) . . ?
C5 N1 C11 122.46(19) . . ?
C2 N2 C4 109.93(18) . . ?
C2 N2 C23 123.90(19) . . ?
C4 N2 C23 125.15(18) . . ?
N1 C2 N2 105.21(18) . . ?
N1 C2 C6 127.11(19) . . ?
N2 C2 C6 127.7(2) . . ?
N2 C4 H4 126.2 . . ?
C5 C4 N2 107.69(19) . . ?
C5 C4 H4 126.2 . . ?
N1 C5 H5 126.7 . . ?
C4 C5 N1 106.7(2) . . ?
C4 C5 H5 126.7 . . ?
C2 C6 Pd1 123.57(15) . . ?
C7 C6 Pd1 109.47(16) . . ?
C7 C6 C2 123.9(2) . . ?
O1 C7 C6 173.3(2) . . ?
Pd1 C8 H8BC 116.5 . . ?
Pd1 C8 H8BD 116.5 . . ?
Pd1 C8 H8AA 116.5 . . ?
Pd1 C8 H8AB 116.5 . . ?
H8BC C8 H8BD 113.5 . . ?
H8AA C8 H8AB 113.5 . . ?
C9A C8 Pd1 70.8(2) . . ?
C9A C8 H8AA 116.5 . . ?
C9A C8 H8AB 116.5 . . ?
C9B C8 Pd1 70.8(2) . . ?
C9B C8 H8BC 116.5 . . ?
C9B C8 H8BD 116.5 . . ?
Pd1 C9A H9A 117.7 . . ?
C8 C9A Pd1 72.4(2) . . ?
C8 C9A H9A 117.7 . . ?
C8 C9A C10 122.7(4) . . ?
C10 C9A Pd1 70.1(2) . . ?
C10 C9A H9A 117.7 . . ?
Pd1 C9B H9B 117.3 . . ?
C8 C9B Pd1 71.5(3) . . ?
C8 C9B H9B 117.3 . . ?
C10 C9B Pd1 70.3(2) . . ?
C10 C9B C8 123.0(5) . . ?
C10 C9B H9B 117.3 . . ?
Pd1 C10 H10C 116.3 . . ?
Pd1 C10 H10D 116.3 . . ?
Pd1 C10 H10A 116.5 . . ?
Pd1 C10 H10B 116.5 . . ?
C9A C10 Pd1 71.2(2) . . ?
C9A C10 H10A 116.5 . . ?
C9A C10 H10B 116.5 . . ?
C9B C10 Pd1 72.4(3) . . ?
C9B C10 H10C 116.3 . . ?
C9B C10 H10D 116.3 . . ?
H10C C10 H10D 113.3 . . ?
H10A C10 H10B 113.5 . . ?
C12 C11 N1 117.8(2) . . ?
C16 C11 N1 118.44(19) . . ?
C16 C11 C12 123.7(2) . . ?
C11 C12 C17 122.7(2) . . ?
C13 C12 C11 116.3(2) . . ?
C13 C12 C17 121.0(2) . . ?
C12 C13 H13 119.2 . . ?
C14 C13 C12 121.7(2) . . ?
C14 C13 H13 119.2 . . ?
C13 C14 H14 119.8 . . ?
C13 C14 C15 120.5(2) . . ?
C15 C14 H14 119.8 . . ?
C14 C15 H15 119.5 . . ?
C14 C15 C16 121.0(2) . . ?
C16 C15 H15 119.5 . . ?
C11 C16 C20 122.4(2) . . ?
C15 C16 C11 116.8(2) . . ?
C15 C16 C20 120.8(2) . . ?
C12 C17 H17 107.8 . . ?
C12 C17 C18 111.6(2) . . ?
C12 C17 C19 111.9(2) . . ?
C18 C17 H17 107.8 . . ?
C18 C17 C19 109.8(2) . . ?
C19 C17 H17 107.8 . . ?
C17 C18 H18A 109.5 . . ?
C17 C18 H18B 109.5 . . ?
C17 C18 H18C 109.5 . . ?
H18A C18 H18B 109.5 . . ?
H18A C18 H18C 109.5 . . ?
H18B C18 H18C 109.5 . . ?
C17 C19 H19A 109.5 . . ?
C17 C19 H19B 109.5 . . ?
C17 C19 H19C 109.5 . . ?
H19A C19 H19B 109.5 . . ?
H19A C19 H19C 109.5 . . ?
H19B C19 H19C 109.5 . . ?
C16 C20 H20 107.2 . . ?
C16 C20 C21 111.5(2) . . ?
C16 C20 C22 114.0(2) . . ?
C21 C20 H20 107.2 . . ?
C21 C20 C22 109.4(2) . . ?
C22 C20 H20 107.2 . . ?
C20 C21 H21A 109.5 . . ?
C20 C21 H21B 109.5 . . ?
C20 C21 H21C 109.5 . . ?
H21A C21 H21B 109.5 . . ?
H21A C21 H21C 109.5 . . ?
H21B C21 H21C 109.5 . . ?
C20 C22 H22A 109.5 . . ?
C20 C22 H22B 109.5 . . ?
C20 C22 H22C 109.5 . . ?
H22A C22 H22B 109.5 . . ?
H22A C22 H22C 109.5 . . ?
H22B C22 H22C 109.5 . . ?
C24 C23 N2 119.20(19) . . ?
C24 C23 C28 123.4(2) . . ?
C28 C23 N2 117.4(2) . . ?
C23 C24 C29 122.1(2) . . ?
C25 C24 C23 117.2(2) . . ?
C25 C24 C29 120.7(2) . . ?
C24 C25 H25 119.6 . . ?
C26 C25 C24 120.8(3) . . ?
C26 C25 H25 119.6 . . ?
C25 C26 H26 119.6 . . ?
C27 C26 C25 120.7(2) . . ?
C27 C26 H26 119.6 . . ?
C26 C27 H27 119.5 . . ?
C26 C27 C28 121.0(2) . . ?
C28 C27 H27 119.5 . . ?
C23 C28 C32 122.0(2) . . ?
C27 C28 C23 116.9(2) . . ?
C27 C28 C32 121.1(2) . . ?
C24 C29 H29 107.9 . . ?
C24 C29 C30 111.7(2) . . ?
C24 C29 C31 110.6(2) . . ?
C30 C29 H29 107.9 . . ?
C30 C29 C31 110.8(2) . . ?
C31 C29 H29 107.9 . . ?
C29 C30 H30A 109.5 . . ?
C29 C30 H30B 109.5 . . ?
C29 C30 H30C 109.5 . . ?
H30A C30 H30B 109.5 . . ?
H30A C30 H30C 109.5 . . ?
H30B C30 H30C 109.5 . . ?
C29 C31 H31A 109.5 . . ?
C29 C31 H31B 109.5 . . ?
C29 C31 H31C 109.5 . . ?
H31A C31 H31B 109.5 . . ?
H31A C31 H31C 109.5 . . ?
H31B C31 H31C 109.5 . . ?
C28 C32 H32 107.1 . . ?
C33 C32 C28 112.7(2) . . ?
C33 C32 H32 107.1 . . ?
C33 C32 C34 111.3(3) . . ?
C34 C32 C28 111.3(3) . . ?
C34 C32 H32 107.1 . . ?
C32 C33 H33A 109.5 . . ?
C32 C33 H33B 109.5 . . ?
C32 C33 H33C 109.5 . . ?
H33A C33 H33B 109.5 . . ?
H33A C33 H33C 109.5 . . ?
H33B C33 H33C 109.5 . . ?
C32 C34 H34A 109.5 . . ?
C32 C34 H34B 109.5 . . ?
C32 C34 H34C 109.5 . . ?
H34A C34 H34B 109.5 . . ?
H34A C34 H34C 109.5 . . ?
H34B C34 H34C 109.5 . . ?
C36A C35A H35A 120.2 . . ?
C36A C35A C40A 119.7(6) . . ?
C40A C35A H35A 120.2 . . ?
C35A C36A H36A 119.6 . . ?
C35A C36A C37A 120.8(6) . . ?
C37A C36A H36A 119.6 . . ?
C36A C37A H37A 120.1 . . ?
C38A C37A C36A 119.8(5) . . ?
C38A C37A H37A 120.1 . . ?
C37A C38A H38A 120.1 . . ?
C37A C38A C39A 119.9(6) . . ?
C39A C38A H38A 120.1 . . ?
C38A C39A H39A 120.1 . . ?
C38A C39A C40A 119.8(6) . . ?
C40A C39A H39A 120.1 . . ?
C35A C40A H40A 120.0 . . ?
C39A C40A C35A 120.0(5) . . ?
C39A C40A H40A 120.0 . . ?
C36B C37B H37B 120.0 . . ?
C36B C37B C38B 120.0 . . ?
C38B C37B H37B 120.0 . . ?
C37B C36B H36B 120.0 . . ?
C35B C36B C37B 120.0 . . ?
C35B C36B H36B 120.0 . . ?
C36B C35B H35B 120.0 . . ?
C36B C35B C40B 120.0 . . ?
C40B C35B H35B 120.0 . . ?
C35B C40B H40B 120.0 . . ?
C39B C40B C35B 120.0 . . ?
C39B C40B H40B 120.0 . . ?
C40B C39B H39B 120.0 . . ?
C40B C39B C38B 120.0 . . ?
C38B C39B H39B 120.0 . . ?
C37B C38B H38B 120.0 . . ?
C39B C38B C37B 120.0 . . ?
C39B C38B H38B 120.0 . . ?

loop_
_geom_bond_atom_site_label_1
_geom_bond_atom_site_label_2
_geom_bond_distance
_geom_bond_site_symmetry_2
_geom_bond_publ_flag
Pd1 Cl1 2.3514(7) . ?
Pd1 C6 2.142(2) . ?
Pd1 C8 2.144(2) . ?
Pd1 C9A 2.124(5) . ?
Pd1 C9B 2.136(5) . ?
Pd1 C10 2.109(3) . ?
O1 C7 1.170(3) . ?
N1 C2 1.357(3) . ?
N1 C5 1.389(3) . ?
N1 C11 1.448(3) . ?
N2 C2 1.365(3) . ?
N2 C4 1.382(3) . ?
N2 C23 1.437(3) . ?
C2 C6 1.402(3) . ?
C4 H4 0.9500 . ?
C4 C5 1.344(3) . ?
C5 H5 0.9500 . ?
C6 C7 1.302(3) . ?
C8 H8BC 0.9900 . ?
C8 H8BD 0.9900 . ?
C8 H8AA 0.9900 . ?
C8 H8AB 0.9900 . ?
C8 C9A 1.345(6) . ?
C8 C9B 1.383(7) . ?
C9A H9A 1.0000 . ?
C9A C10 1.401(6) . ?
C9B H9B 1.0000 . ?
C9B C10 1.358(6) . ?
C10 H10C 0.9900 . ?
C10 H10D 0.9900 . ?
C10 H10A 0.9900 . ?
C10 H10B 0.9900 . ?
C11 C12 1.404(3) . ?
C11 C16 1.400(3) . ?
C12 C13 1.394(3) . ?
C12 C17 1.517(3) . ?
C13 H13 0.9500 . ?
C13 C14 1.373(4) . ?
C14 H14 0.9500 . ?
C14 C15 1.384(4) . ?
C15 H15 0.9500 . ?
C15 C16 1.391(3) . ?
C16 C20 1.523(3) . ?
C17 H17 1.0000 . ?
C17 C18 1.525(4) . ?
C17 C19 1.534(3) . ?
C18 H18A 0.9800 . ?
C18 H18B 0.9800 . ?
C18 H18C 0.9800 . ?
C19 H19A 0.9800 . ?
C19 H19B 0.9800 . ?
C19 H19C 0.9800 . ?
C20 H20 1.0000 . ?
C20 C21 1.525(3) . ?
C20 C22 1.526(4) . ?
C21 H21A 0.9800 . ?
C21 H21B 0.9800 . ?
C21 H21C 0.9800 . ?
C22 H22A 0.9800 . ?
C22 H22B 0.9800 . ?
C22 H22C 0.9800 . ?
C23 C24 1.394(3) . ?
C23 C28 1.402(3) . ?
C24 C25 1.392(4) . ?
C24 C29 1.520(3) . ?
C25 H25 0.9500 . ?
C25 C26 1.383(4) . ?
C26 H26 0.9500 . ?
C26 C27 1.380(4) . ?
C27 H27 0.9500 . ?
C27 C28 1.389(4) . ?
C28 C32 1.519(4) . ?
C29 H29 1.0000 . ?
C29 C30 1.523(4) . ?
C29 C31 1.524(4) . ?
C30 H30A 0.9800 . ?
C30 H30B 0.9800 . ?
C30 H30C 0.9800 . ?
C31 H31A 0.9800 . ?
C31 H31B 0.9800 . ?
C31 H31C 0.9800 . ?
C32 H32 1.0000 . ?
C32 C33 1.514(4) . ?
C32 C34 1.514(4) . ?
C33 H33A 0.9800 . ?
C33 H33B 0.9800 . ?
C33 H33C 0.9800 . ?
C34 H34A 0.9800 . ?
C34 H34B 0.9800 . ?
C34 H34C 0.9800 . ?
C35A H35A 0.9500 . ?
C35A C36A 1.353(9) . ?
C35A C40A 1.381(8) . ?
C36A H36A 0.9500 . ?
C36A C37A 1.379(9) . ?
C37A H37A 0.9500 . ?
C37A C38A 1.372(9) . ?
C38A H38A 0.9500 . ?
C38A C39A 1.374(8) . ?
C39A H39A 0.9500 . ?
C39A C40A 1.378(7) . ?
C40A H40A 0.9500 . ?
C37B H37B 0.9500 . ?
C37B C36B 1.3900 . ?
C37B C38B 1.3900 . ?
C36B H36B 0.9500 . ?
C36B C35B 1.3900 . ?
C35B H35B 0.9500 . ?
C35B C40B 1.3900 . ?
C40B H40B 0.9500 . ?
C40B C39B 1.3900 . ?
C39B H39B 0.9500 . ?
C39B C38B 1.3900 . ?
C38B H38B 0.9500 . ?

loop_
_geom_torsion_atom_site_label_1
_geom_torsion_atom_site_label_2
_geom_torsion_atom_site_label_3
_geom_torsion_atom_site_label_4
_geom_torsion
_geom_torsion_site_symmetry_1
_geom_torsion_site_symmetry_2
_geom_torsion_site_symmetry_3
_geom_torsion_site_symmetry_4
_geom_torsion_publ_flag
Pd1 C8 C9A C10 -51.2(4) . . . . ?
Pd1 C8 C9B C10 50.0(4) . . . . ?
N1 C2 C6 Pd1 34.4(3) . . . . ?
N1 C2 C6 C7 -167.3(2) . . . . ?
N1 C11 C12 C13 -175.6(2) . . . . ?
N1 C11 C12 C17 3.5(3) . . . . ?
N1 C11 C16 C15 175.9(2) . . . . ?
N1 C11 C16 C20 -3.3(3) . . . . ?
N2 C2 C6 Pd1 -144.78(17) . . . . ?
N2 C2 C6 C7 13.4(4) . . . . ?
N2 C4 C5 N1 0.3(2) . . . . ?
N2 C23 C24 C25 178.7(2) . . . . ?
N2 C23 C24 C29 -1.8(3) . . . . ?
N2 C23 C28 C27 -179.4(2) . . . . ?
N2 C23 C28 C32 1.9(3) . . . . ?
C2 N1 C5 C4 0.2(2) . . . . ?
C2 N1 C11 C12 -109.3(3) . . . . ?
C2 N1 C11 C16 73.5(3) . . . . ?
C2 N2 C4 C5 -0.7(2) . . . . ?
C2 N2 C23 C24 91.5(3) . . . . ?
C2 N2 C23 C28 -88.1(3) . . . . ?
C4 N2 C2 N1 0.8(2) . . . . ?
C4 N2 C2 C6 -179.9(2) . . . . ?
C4 N2 C23 C24 -101.3(3) . . . . ?
C4 N2 C23 C28 79.1(3) . . . . ?
C5 N1 C2 N2 -0.6(2) . . . . ?
C5 N1 C2 C6 -179.9(2) . . . . ?
C5 N1 C11 C12 77.7(3) . . . . ?
C5 N1 C11 C16 -99.5(3) . . . . ?
C8 C9A C10 Pd1 52.2(4) . . . . ?
C8 C9B C10 Pd1 -50.5(4) . . . . ?
C11 N1 C2 N2 -174.32(19) . . . . ?
C11 N1 C2 C6 6.3(3) . . . . ?
C11 N1 C5 C4 174.23(19) . . . . ?
C11 C12 C13 C14 -0.4(4) . . . . ?
C11 C12 C17 C18 -98.0(3) . . . . ?
C11 C12 C17 C19 138.5(2) . . . . ?
C11 C16 C20 C21 77.8(3) . . . . ?
C11 C16 C20 C22 -157.7(2) . . . . ?
C12 C11 C16 C15 -1.2(3) . . . . ?
C12 C11 C16 C20 179.7(2) . . . . ?
C12 C13 C14 C15 -1.0(4) . . . . ?
C13 C12 C17 C18 81.0(3) . . . . ?
C13 C12 C17 C19 -42.5(3) . . . . ?
C13 C14 C15 C16 1.3(4) . . . . ?
C14 C15 C16 C11 -0.3(4) . . . . ?
C14 C15 C16 C20 178.9(2) . . . . ?
C15 C16 C20 C21 -101.4(3) . . . . ?
C15 C16 C20 C22 23.2(3) . . . . ?
C16 C11 C12 C13 1.5(4) . . . . ?
C16 C11 C12 C17 -179.4(2) . . . . ?
C17 C12 C13 C14 -179.5(2) . . . . ?
C23 N2 C2 N1 169.69(18) . . . . ?
C23 N2 C2 C6 -11.0(3) . . . . ?
C23 N2 C4 C5 -169.4(2) . . . . ?
C23 C24 C25 C26 1.1(4) . . . . ?
C23 C24 C29 C30 -133.8(3) . . . . ?
C23 C24 C29 C31 102.3(3) . . . . ?
C23 C28 C32 C33 -113.2(3) . . . . ?
C23 C28 C32 C34 121.0(3) . . . . ?
C24 C23 C28 C27 1.0(4) . . . . ?
C24 C23 C28 C32 -177.7(2) . . . . ?
C24 C25 C26 C27 0.3(4) . . . . ?
C25 C24 C29 C30 45.7(3) . . . . ?
C25 C24 C29 C31 -78.2(3) . . . . ?
C25 C26 C27 C28 -1.1(4) . . . . ?
C26 C27 C28 C23 0.4(4) . . . . ?
C26 C27 C28 C32 179.2(2) . . . . ?
C27 C28 C32 C33 68.2(3) . . . . ?
C27 C28 C32 C34 -57.6(3) . . . . ?
C28 C23 C24 C25 -1.8(4) . . . . ?
C28 C23 C24 C29 177.8(2) . . . . ?
C29 C24 C25 C26 -178.5(3) . . . . ?
C35A C36A C37A C38A -2.8(9) . . . . ?
C36A C35A C40A C39A 2.1(9) . . . . ?
C36A C37A C38A C39A 2.6(8) . . . . ?
C37A C38A C39A C40A -0.1(8) . . . . ?
C38A C39A C40A C35A -2.3(8) . . . . ?
C40A C35A C36A C37A 0.4(9) . . . . ?
C37B C36B C35B C40B 0.0 . . . . ?
C36B C37B C38B C39B 0.0 . . . . ?
C36B C35B C40B C39B 0.0 . . . . ?
C35B C40B C39B C38B 0.0 . . . . ?
C40B C39B C38B C37B 0.0 . . . . ?
C38B C37B C36B C35B 0.0 . . . . ?

loop_
_exptl_oxdiff_crystal_face_indexfrac_h
_exptl_oxdiff_crystal_face_indexfrac_k
_exptl_oxdiff_crystal_face_indexfrac_l
_exptl_oxdiff_crystal_face_x
_exptl_oxdiff_crystal_face_y
_exptl_oxdiff_crystal_face_z
1.0000 -1.0000 2.0000 -0.2398 -0.0182 0.1520
-1.0000 1.0000 -2.0000 0.2398 0.0182 -0.1520
-2.0000 -2.0000 1.0000 0.0815 -0.4531 -0.0138
2.0000 2.0000 -1.0000 -0.0815 0.4531 0.0138
-0.0000 -1.0000 0.0000 -0.0029 -0.0675 0.1031
0.0000 1.0000 -0.0000 0.0029 0.0675 -0.1031
-1.0000 0.0000 1.0000 0.0050 -0.1810 -0.1223
-2.0000 1.0000 -5.0000 0.5540 0.0128 -0.1763
2.0000 0.0000 5.0000 -0.5511 0.0547 0.0732
